data_1541727
loop_
_publ_author_name
'Coda, A.'

_publ_section_title
;
 Ricerche sulla struttura cristallina dell'Andersonite
;
_journal_name_full
;
Atti della Accademia Nazionale dei Lincei, Classe di Scienze Fisiche, 
Matematiche e Naturali, Rendiconti, Serie 8 (1, 1946-)
;
_journal_page_first 299
_journal_page_last 304
_journal_volume 34
_journal_year 1963
_chemical_formula_sum 'C3 Ca Na2 O16 U'
_chemical_name_systematic 'Na2 Ca (U O2) (C O3)3 (H2 O)6'
_space_group_IT_number 166
_symmetry_space_group_name_Hall '-P 3* 2'
_symmetry_space_group_name_H-M 'R -3 m :R'
_cell_angle_alpha 86.93
_cell_angle_beta 86.93
_cell_angle_gamma 86.93
_cell_formula_units_Z 6
_cell_length_a 13.11
_cell_length_b 13.11
_cell_length_c 13.11
_cell_volume 2243.876
_citation_journal_id_ASTM AANL8V
_cod_data_source_file Coda_AANL8V_1963_709.cif
_cod_data_source_block C3Ca1Na2O16U1
_cod_original_cell_volume 2243.875
_cod_original_sg_symbol_Hall '-R 3 2" (-y+z,x+z,-x+y+z)'
_cod_original_formula_sum 'C3 Ca1 Na2 O16 U1'
_cod_database_code 1541727

loop_
_symmetry_equiv_pos_as_xyz
x,y,z
z,x,y
y,z,x
-y,-x,-z
-z,-y,-x
-x,-z,-y
-x,-y,-z
-z,-x,-y
-y,-z,-x
y,x,z
z,y,x
x,z,y

loop_
_atom_site_label
_atom_site_type_symbol
_atom_site_fract_x
_atom_site_fract_y
_atom_site_fract_z
_atom_site_occupancy
_atom_site_U_iso_or_equiv
_atom_site_attached_hydrogens
U1 U+6 0.236 0.236 0.565 1 0.0 0
Ca1 Ca+2 0.398 0.398 0.032 1 0.0 0
Na1 Na+1 0.658 0.658 0.201 1 0.0 0
Na2 Na+1 0.023 0.023 0.633 1 0.0 0
C1 C+4 0.166 0.166 0.377 1 0.0 0
C2 C+4 0.135 0.413 0.653 1 0.0 0
O1 O-2 0.113 0.113 0.318 1 0.0 0
O2 O-2 0.136 0.255 0.411 1 0.0 0
O3 O-2 0.201 0.354 0.701 1 0.0 0
O4 O-2 0.11 0.382 0.566 1 0.0 0
O5 O-2 0.092 0.498 0.683 1 0.0 0
O6 O-2 0.325 0.325 0.5 1 0.0 0
O7 O-2 0.15 0.15 0.633 1 0.0 2
O8 O-2 0.273 0.273 0.95 1 0.0 2
O9 O-2 0.45 0.45 0.683 1 0.0 2
O10 O-2 0.088 0.912 0.5 1 0.0 2
O11 O-2 0.068 0.234 0.866 1 0.0 2
